data_4021279
loop_
_publ_author_name
'Khan, Faiz Ahmed'
'Satapathy, Rashmirekha'
'Dash, Jyotirmayee'
'Savitha, G.'

_publ_section_title
;
 A Rapid and Stereoselective Route to thetrans-Hydrindane Ring System
;
_journal_coden_ASTM JOCEAH
_journal_issue 16
_journal_name_full 'Journal of Organic Chemistry'
_journal_page_first 5295
_journal_page_last 5301
_journal_paper_doi 10.1021/jo049615v
_journal_volume 69
_journal_year 2004
_chemical_formula_sum 'C13 H12 Br2 O3'
_chemical_formula_weight 752.09
_space_group_IT_number 15
_symmetry_cell_setting monoclinic
_symmetry_space_group_name_Hall '-I 2ya'
_symmetry_space_group_name_H-M 'I 1 2/a 1'
_cell_angle_alpha 90.000(5)
_cell_angle_beta 95.939(5)
_cell_angle_gamma 90.000(5)
_cell_formula_units_Z 8
_cell_length_a 9.788(5)
_cell_length_b 11.371(5)
_cell_length_c 24.734(5)
_cell_measurement_temperature 293(2)
_cell_volume 2738.1(19)
_diffrn_ambient_temperature 293(2)
_exptl_crystal_density_diffrn 1.824
_cod_original_sg_symbol_H-M 'I 2/c'
_cod_database_code 4021279

loop_
_symmetry_equiv_pos_as_xyz
'x, y, z'
'-x+1/2, y, -z'
'x+1/2, y+1/2, z+1/2'
'-x+1, y+1/2, -z+1/2'
'-x, -y, -z'
'x-1/2, -y, z'
'-x+1/2, -y+1/2, -z+1/2'
'x, -y+1/2, z+1/2'

loop_
_atom_site_label
_atom_site_type_symbol
_atom_site_fract_x
_atom_site_fract_y
_atom_site_fract_z
_atom_site_U_iso_or_equiv
_atom_site_adp_type
_atom_site_occupancy
_atom_site_symmetry_multiplicity
_atom_site_calc_flag
_atom_site_refinement_flags
_atom_site_disorder_assembly
_atom_site_disorder_group
C1 C 0.3522(13) 0.2904(11) 0.3395(6) 0.021(4) Uani 1 1 d . . .
C2 C 0.2452(14) 0.2701(12) 0.3651(6) 0.025(4) Uiso 1 1 d . . .
C3 C 0.2784(15) 0.1878(12) 0.4116(6) 0.033(4) Uani 1 1 d . . .
H3 H 0.2017 0.1453 0.4251 0.040 Uiso 1 1 calc R . .
C4 C 0.3859(14) 0.1143(12) 0.3845(6) 0.023(4) Uiso 1 1 d . . .
C5 C 0.4741(13) 0.2193(12) 0.3681(6) 0.026(4) Uani 1 1 d . . .
C6 C 0.5080(16) 0.2721(13) 0.4267(6) 0.033(4) Uani 1 1 d . . .
H6 H 0.5746 0.2185 0.4460 0.040 Uiso 1 1 calc R . .
C7 C 0.3749(15) 0.2596(14) 0.4541(6) 0.039(5) Uani 1 1 d . . .
H7A H 0.3358 0.3360 0.4607 0.046 Uiso 1 1 calc R . .
H7B H 0.3912 0.2174 0.4882 0.046 Uiso 1 1 calc R . .
C8 C 0.6002(13) 0.2076(11) 0.3392(7) 0.039(5) Uani 1 1 d . . .
H8A H 0.5741 0.1862 0.3016 0.046 Uiso 1 1 calc R . .
H8B H 0.6579 0.1455 0.3559 0.046 Uiso 1 1 calc R . .
C10 C 0.7060(15) 0.3763(13) 0.3983(6) 0.039(5) Uani 1 1 d . . .
H10A H 0.7681 0.3251 0.4205 0.047 Uiso 1 1 calc R . .
H10B H 0.7510 0.4519 0.3960 0.047 Uiso 1 1 calc R . .
C9 C 0.6818(14) 0.3244(15) 0.3415(7) 0.049(5) Uani 1 1 d . . .
H9A H 0.7699 0.3107 0.3279 0.059 Uiso 1 1 calc R . .
H9B H 0.6321 0.3811 0.3177 0.059 Uiso 1 1 calc R . .
C11 C 0.5801(15) 0.3926(13) 0.4257(6) 0.036(5) Uani 1 1 d . . .
H11 H 0.5192 0.4475 0.4042 0.043 Uiso 1 1 calc R . .
C16 C 0.4018(14) -0.0156(12) 0.3095(6) 0.039(4) Uani 1 1 d . . .
H14A H 0.3456 -0.0606 0.2829 0.058 Uiso 1 1 calc R . .
H14B H 0.4622 -0.0674 0.3313 0.058 Uiso 1 1 calc R . .
H14C H 0.4550 0.0401 0.2914 0.058 Uiso 1 1 calc R . .
C14 C 0.3943(16) -0.0586(14) 0.4417(6) 0.052(5) Uani 1 1 d . . .
H16A H 0.4581 -0.1047 0.4650 0.078 Uiso 1 1 calc R . .
H16B H 0.3534 -0.1069 0.4125 0.078 Uiso 1 1 calc R . .
H16C H 0.3238 -0.0288 0.4623 0.078 Uiso 1 1 calc R . .
O12 O 0.6046(10) 0.4363(9) 0.4794(4) 0.048(3) Uani 1 1 d . . .
H12 H 0.6876 0.4436 0.4875 0.071 Uiso 1 1 calc R . .
O15 O 0.3173(9) 0.0446(8) 0.3430(4) 0.030(3) Uani 1 1 d . . .
O13 O 0.4664(10) 0.0394(8) 0.4194(4) 0.038(3) Uani 1 1 d . . .
Br2 Br 0.3598(2) 0.38543(15) 0.27967(8) 0.0473(7) Uani 1 1 d . . .
Br1 Br 0.06786(16) 0.32886(16) 0.34826(8) 0.0530(7) Uani 1 1 d . . .

loop_
_atom_site_aniso_label
_atom_site_aniso_U_11
_atom_site_aniso_U_22
_atom_site_aniso_U_33
_atom_site_aniso_U_23
_atom_site_aniso_U_13
_atom_site_aniso_U_12
C1 0.022(9) 0.023(10) 0.019(10) -0.008(7) 0.006(7) 0.005(7)
C3 0.028(9) 0.034(10) 0.037(11) -0.016(9) 0.000(8) -0.008(8)
C5 0.012(8) 0.038(10) 0.029(11) 0.009(8) 0.004(8) 0.004(7)
C6 0.044(11) 0.024(10) 0.028(11) 0.013(8) -0.015(9) 0.008(9)
C7 0.042(11) 0.035(11) 0.036(12) 0.000(9) -0.009(10) -0.010(9)
C8 0.027(10) 0.014(10) 0.072(14) 0.000(8) -0.008(10) 0.008(7)
C10 0.036(10) 0.046(12) 0.034(11) 0.012(10) 0.000(9) -0.010(8)
C9 0.028(9) 0.075(13) 0.048(12) -0.018(11) 0.017(9) -0.015(10)
C11 0.038(10) 0.021(10) 0.050(13) 0.018(10) 0.009(10) 0.003(8)
C16 0.036(10) 0.036(11) 0.042(11) -0.004(9) -0.005(9) -0.004(9)
C14 0.059(12) 0.042(11) 0.051(13) 0.021(10) -0.009(10) -0.018(10)
O12 0.043(7) 0.066(8) 0.029(7) -0.019(6) -0.017(6) -0.011(6)
O15 0.036(6) 0.020(6) 0.035(7) -0.014(5) 0.007(6) 0.006(5)
O13 0.049(7) 0.023(7) 0.044(7) 0.004(6) 0.002(6) 0.000(6)
Br2 0.0474(12) 0.0468(12) 0.0455(12) 0.0191(10) -0.0062(9) -0.0017(9)
Br1 0.0264(10) 0.0413(12) 0.0890(17) -0.0087(12) -0.0055(10) 0.0068(10)

loop_
_geom_bond_atom_site_label_1
_geom_bond_atom_site_label_2
_geom_bond_distance
_geom_bond_site_symmetry_2
_geom_bond_publ_flag
C1 C2 1.299(17) . ?
C1 C5 1.551(17) . ?
C1 Br2 1.841(13) . ?
C2 C3 1.491(18) . ?
C2 Br1 1.867(14) . ?
C3 C4 1.550(18) . ?
C3 C7 1.567(18) . ?
C4 O13 1.398(15) . ?
C4 O15 1.409(15) . ?
C4 C5 1.551(18) . ?
C5 C8 1.495(17) . ?
C5 C6 1.571(19) . ?
C6 C7 1.536(18) . ?
C6 C11 1.543(19) . ?
C8 C9 1.548(18) . ?
C10 C11 1.478(19) . ?
C10 C9 1.519(19) . ?
C11 O12 1.415(16) . ?
C16 O15 1.408(15) . ?
C14 O13 1.458(15) . ?
